data_7157379
loop_
_publ_author_name
'Hohlfeld, Benjamin F.'
'Gitter, Burkhard'
'Flanagan, Keith J.'
'Kingsbury, Christopher J.'
'Kulak, Nora'
'Senge, Mathias O.'
'Wiehe, Arno'

_publ_section_title
;
 Exploring the relationship between structure and activity in BODIPYs
 designed for antimicrobial phototherapy.
;
_journal_issue 13
_journal_name_full 'Organic &amp; biomolecular chemistry'
_journal_page_first 2416
_journal_page_last 2431
_journal_paper_doi 10.1039/d0ob00188k
_journal_volume 18
_journal_year 2020
_chemical_formula_sum 'C21 H20 B F6 N3 O'
_chemical_formula_weight 455.21
_space_group_crystal_system orthorhombic
_space_group_IT_number 29
_space_group_name_Hall 'P 2c -2ac'
_space_group_name_H-M_alt 'P c a 21'
_atom_sites_solution_hydrogens mixed
_audit_creation_method SHELXL-2018/3
_audit_update_record
;
2020-01-02 deposited with the CCDC.	2020-03-06 downloaded from the CCDC.
;
_cell_angle_alpha 90
_cell_angle_beta 90
_cell_angle_gamma 90
_cell_formula_units_Z 4
_cell_length_a 27.747(3)
_cell_length_b 9.3839(9)
_cell_length_c 7.7982(8)
_cell_measurement_temperature 100(2)
_cell_volume 2030.5(4)
_computing_structure_refinement 'SHELXL-2018/3 (Sheldrick, 2018)'
_diffrn_ambient_temperature 100(2)
_diffrn_measured_fraction_theta_full 0.999
_diffrn_measured_fraction_theta_max 0.999
_diffrn_radiation_type MoK\a
_diffrn_radiation_wavelength 0.71073
_diffrn_reflns_av_R_equivalents 0.0508
_diffrn_reflns_av_unetI/netI 0.0487
_diffrn_reflns_Laue_measured_fraction_full 0.999
_diffrn_reflns_Laue_measured_fraction_max 0.999
_diffrn_reflns_limit_h_max 38
_diffrn_reflns_limit_h_min -39
_diffrn_reflns_limit_k_max 13
_diffrn_reflns_limit_k_min -12
_diffrn_reflns_limit_l_max 10
_diffrn_reflns_limit_l_min -10
_diffrn_reflns_number 25995
_diffrn_reflns_point_group_measured_fraction_full 0.987
_diffrn_reflns_point_group_measured_fraction_max 0.954
_diffrn_reflns_theta_full 25.242
_diffrn_reflns_theta_max 29.984
_diffrn_reflns_theta_min 2.170
_exptl_absorpt_coefficient_mu 0.130
_exptl_crystal_density_diffrn 1.489
_exptl_crystal_F_000 936
_exptl_crystal_size_max 0.290
_exptl_crystal_size_mid 0.256
_exptl_crystal_size_min 0.068
_refine_diff_density_max 0.286
_refine_diff_density_min -0.361
_refine_diff_density_rms 0.054
_refine_ls_abs_structure_details
;
 Flack x determined using 1736 quotients [(I+)-(I-)]/[(I+)+(I-)]
 (Parsons, Flack and Wagner, Acta Cryst. B69 (2013) 249-259).
;
_refine_ls_abs_structure_Flack -0.2(2)
_refine_ls_extinction_method none
_refine_ls_goodness_of_fit_ref 1.028
_refine_ls_hydrogen_treatment mixed
_refine_ls_matrix_type full
_refine_ls_number_parameters 299
_refine_ls_number_reflns 5645
_refine_ls_number_restraints 1
_refine_ls_restrained_S_all 1.028
_refine_ls_R_factor_all 0.0649
_refine_ls_R_factor_gt 0.0498
_refine_ls_shift/su_max 0.001
_refine_ls_shift/su_mean 0.000
_refine_ls_structure_factor_coef Fsqd
_refine_ls_weighting_details 'w=1/[\s^2^(Fo^2^)+(0.0302P)^2^+1.0295P] where P=(Fo^2^+2Fc^2^)/3'
_refine_ls_weighting_scheme calc
_refine_ls_wR_factor_gt 0.0861
_refine_ls_wR_factor_ref 0.0895
_reflns_Friedel_coverage 0.785
_reflns_Friedel_fraction_full 0.971
_reflns_Friedel_fraction_max 0.902
_reflns_number_gt 4821
_reflns_number_total 5645
_reflns_threshold_expression 'I > 2\s(I)'
_cod_data_source_file d0ob00188k2.cif
_cod_data_source_block cjk_009_mm2
_cod_depositor_comments 'Adding full bibliography for 7157379--7157380.cif.'
_cod_original_cell_volume 2030.5(3)
_cod_database_code 7157379
_shelx_shelxl_version_number 2018/3
_shelx_space_group_comment
;
The symmetry employed for this shelxl refinement is uniquely defined
by the following loop, which should always be used as a source of
symmetry information in preference to the above space-group names.
They are only intended as comments.
;
_shelx_estimated_absorpt_t_min 0.963
_shelx_estimated_absorpt_t_max 0.991

loop_
_space_group_symop_operation_xyz
'x, y, z'
'-x, -y, z+1/2'
'x+1/2, -y, z'
'-x+1/2, y, z+1/2'

loop_
_atom_site_label
_atom_site_type_symbol
_atom_site_fract_x
_atom_site_fract_y
_atom_site_fract_z
_atom_site_U_iso_or_equiv
_atom_site_adp_type
_atom_site_occupancy
_atom_site_site_symmetry_order
_atom_site_calc_flag
_atom_site_refinement_flags_posn
_atom_site_refinement_flags_adp
_atom_site_refinement_flags_occupancy
_atom_site_disorder_assembly
_atom_site_disorder_group
C1 C 0.62845(9) 0.3136(3) 0.1877(4) 0.0195(5) Uani 1 1 d . . . . .
C2 C 0.60467(10) 0.1871(3) 0.1547(4) 0.0241(6) Uani 1 1 d . . . . .
H2 H 0.607960 0.131581 0.053528 0.029 Uiso 1 1 calc R U . . .
C3 C 0.57503(10) 0.1540(3) 0.2938(4) 0.0235(6) Uani 1 1 d . . . . .
B4 B 0.55797(10) 0.2553(3) 0.5965(4) 0.0186(5) Uani 1 1 d . . . . .
C5 C 0.54774(9) 0.4567(3) 0.8194(3) 0.0223(6) Uani 1 1 d . . . . .
C6 C 0.56402(10) 0.5970(3) 0.8425(4) 0.0263(6) Uani 1 1 d . . . . .
H6 H 0.555349 0.658135 0.934553 0.032 Uiso 1 1 calc R U . . .
C8 C 0.62024(9) 0.4824(2) 0.4474(3) 0.0147(5) Uani 1 1 d . . . . .
C7 C 0.59464(9) 0.6314(3) 0.7098(4) 0.0212(5) Uani 1 1 d . . . . .
C9 C 0.61207(9) 0.3584(2) 0.3538(3) 0.0169(5) Uani 1 1 d . . . . .
C10 C 0.59693(9) 0.5078(3) 0.6031(3) 0.0174(5) Uani 1 1 d . . . . .
N11 N 0.57954(8) 0.2564(2) 0.4146(3) 0.0181(4) Uani 1 1 d . . . . .
N12 N 0.56715(7) 0.4036(2) 0.6743(3) 0.0185(4) Uani 1 1 d . . . . .
C13 C 0.66327(11) 0.3850(3) 0.0694(4) 0.0266(6) Uani 1 1 d . . . . .
H13A H 0.669857 0.322535 -0.028531 0.040 Uiso 1 1 calc R U . . .
H13B H 0.693375 0.404540 0.130762 0.040 Uiso 1 1 calc R U . . .
H13C H 0.649406 0.474822 0.028365 0.040 Uiso 1 1 calc R U . . .
C14 C 0.54182(12) 0.0300(3) 0.3132(5) 0.0335(7) Uani 1 1 d . . . . .
H14A H 0.508489 0.061639 0.296465 0.050 Uiso 1 1 calc R U . . .
H14B H 0.545344 -0.010477 0.428325 0.050 Uiso 1 1 calc R U . . .
H14C H 0.549804 -0.042602 0.227407 0.050 Uiso 1 1 calc R U . . .
C15 C 0.51382(11) 0.3752(3) 0.9306(4) 0.0314(7) Uani 1 1 d . . . . .
H15A H 0.481024 0.383820 0.885133 0.047 Uiso 1 1 calc R U . . .
H15B H 0.514862 0.413614 1.047407 0.047 Uiso 1 1 calc R U . . .
H15C H 0.523282 0.274598 0.932372 0.047 Uiso 1 1 calc R U . . .
C16 C 0.61782(11) 0.7736(3) 0.6840(4) 0.0273(6) Uani 1 1 d . . . . .
H16A H 0.652177 0.760557 0.659565 0.041 Uiso 1 1 calc R U . . .
H16B H 0.614057 0.831004 0.788137 0.041 Uiso 1 1 calc R U . . .
H16C H 0.602404 0.822436 0.587415 0.041 Uiso 1 1 calc R U . . .
F17 F 0.58130(6) 0.14971(16) 0.6956(2) 0.0265(4) Uani 1 1 d . . . . .
F18 F 0.50924(5) 0.22539(16) 0.5925(2) 0.0242(3) Uani 1 1 d . . . . .
C19 C 0.65452(9) 0.5908(2) 0.3792(3) 0.0162(5) Uani 1 1 d . . . . .
C20 C 0.70316(9) 0.5876(2) 0.4180(3) 0.0177(5) Uani 1 1 d . . . . .
C21 C 0.73482(9) 0.6868(3) 0.3552(3) 0.0165(5) Uani 1 1 d . . . . .
C22 C 0.72055(9) 0.8003(2) 0.2502(3) 0.0160(5) Uani 1 1 d . . . . .
C23 C 0.67179(9) 0.8009(3) 0.2090(3) 0.0185(5) Uani 1 1 d . . . . .
C24 C 0.64017(9) 0.7003(3) 0.2724(3) 0.0170(5) Uani 1 1 d . . . . .
F25 F 0.72020(5) 0.48353(16) 0.5206(2) 0.0264(4) Uani 1 1 d . . . . .
F26 F 0.78208(5) 0.67641(16) 0.3947(2) 0.0231(3) Uani 1 1 d . . . . .
F27 F 0.65434(6) 0.89964(16) 0.0991(2) 0.0270(4) Uani 1 1 d . . . . .
F28 F 0.59360(5) 0.71001(17) 0.2265(2) 0.0252(4) Uani 1 1 d . . . . .
N29 N 0.75484(8) 0.8929(2) 0.1894(3) 0.0187(4) Uani 1 1 d . . . . .
H29 H 0.7819(12) 0.889(3) 0.248(4) 0.028 Uiso 1 1 d . U . . .
C30 C 0.74496(10) 1.0389(2) 0.1306(3) 0.0200(5) Uani 1 1 d . . . . .
H30A H 0.727367 1.092577 0.220169 0.024 Uiso 1 1 calc R U . . .
H30B H 0.725005 1.036999 0.025403 0.024 Uiso 1 1 calc R U . . .
C31 C 0.79304(10) 1.1086(3) 0.0944(4) 0.0222(5) Uani 1 1 d . . . . .
H31A H 0.810330 1.055963 0.003188 0.027 Uiso 1 1 calc R U . . .
H31B H 0.788243 1.208087 0.055949 0.027 Uiso 1 1 calc R U . . .
O32 O 0.82008(8) 1.1057(2) 0.2496(3) 0.0251(4) Uani 1 1 d . . . . .
H32 H 0.8477(14) 1.119(4) 0.222(5) 0.038 Uiso 1 1 d . U . . .

loop_
_atom_site_aniso_label
_atom_site_aniso_U_11
_atom_site_aniso_U_22
_atom_site_aniso_U_33
_atom_site_aniso_U_23
_atom_site_aniso_U_13
_atom_site_aniso_U_12
C1 0.0172(13) 0.0186(11) 0.0227(12) -0.0037(10) 0.0001(11) 0.0029(10)
C2 0.0263(15) 0.0199(12) 0.0261(14) -0.0070(10) -0.0013(11) 0.0024(11)
C3 0.0240(15) 0.0165(12) 0.0300(15) -0.0015(10) -0.0048(12) -0.0029(10)
B4 0.0114(13) 0.0191(12) 0.0253(14) 0.0017(12) -0.0002(11) -0.0016(10)
C5 0.0123(13) 0.0344(14) 0.0203(13) -0.0008(11) -0.0001(10) 0.0039(11)
C6 0.0184(14) 0.0362(15) 0.0245(14) -0.0097(12) -0.0007(11) 0.0059(12)
C8 0.0087(11) 0.0154(11) 0.0202(12) 0.0002(9) -0.0013(9) 0.0003(9)
C7 0.0144(13) 0.0242(12) 0.0248(13) -0.0058(11) -0.0043(11) 0.0034(10)
C9 0.0138(12) 0.0162(11) 0.0208(12) 0.0001(9) 0.0003(10) -0.0028(9)
C10 0.0120(12) 0.0188(11) 0.0212(12) -0.0022(10) -0.0015(10) 0.0012(9)
N11 0.0152(11) 0.0156(9) 0.0234(11) 0.0000(8) -0.0007(9) -0.0030(8)
N12 0.0112(10) 0.0227(10) 0.0215(11) 0.0001(9) 0.0014(9) -0.0008(8)
C13 0.0283(16) 0.0266(13) 0.0248(14) -0.0059(11) 0.0083(12) -0.0012(12)
C14 0.0355(18) 0.0206(13) 0.0443(18) -0.0056(12) -0.0035(15) -0.0118(12)
C15 0.0182(14) 0.0493(18) 0.0266(14) 0.0023(14) 0.0067(12) 0.0016(13)
C16 0.0261(15) 0.0240(13) 0.0317(15) -0.0121(12) -0.0029(12) -0.0002(11)
F17 0.0217(8) 0.0270(8) 0.0307(9) 0.0082(7) -0.0022(7) 0.0040(6)
F18 0.0129(7) 0.0270(8) 0.0327(9) 0.0061(7) -0.0011(7) -0.0040(6)
C19 0.0149(12) 0.0137(10) 0.0199(12) -0.0036(9) -0.0006(10) -0.0013(9)
C20 0.0168(13) 0.0144(11) 0.0218(12) 0.0002(9) -0.0022(10) -0.0004(9)
C21 0.0095(11) 0.0177(11) 0.0221(12) -0.0027(9) -0.0036(10) -0.0004(9)
C22 0.0160(13) 0.0137(11) 0.0183(11) -0.0029(9) 0.0018(10) -0.0009(9)
C23 0.0182(13) 0.0162(11) 0.0212(12) 0.0006(9) -0.0019(10) 0.0026(10)
C24 0.0090(12) 0.0208(12) 0.0212(12) -0.0025(10) -0.0022(9) 0.0006(9)
F25 0.0178(8) 0.0231(7) 0.0381(9) 0.0130(7) -0.0059(7) -0.0019(6)
F26 0.0115(7) 0.0257(7) 0.0320(9) 0.0054(7) -0.0049(6) -0.0021(6)
F27 0.0190(8) 0.0270(8) 0.0351(9) 0.0135(7) -0.0056(7) 0.0007(6)
F28 0.0123(8) 0.0302(8) 0.0331(9) 0.0068(7) -0.0047(7) -0.0011(6)
N29 0.0159(11) 0.0159(9) 0.0244(11) 0.0001(9) -0.0011(9) -0.0016(8)
C30 0.0221(14) 0.0170(11) 0.0209(12) 0.0020(9) 0.0000(11) -0.0021(10)
C31 0.0249(14) 0.0202(12) 0.0215(13) 0.0034(10) 0.0003(11) -0.0041(10)
O32 0.0218(10) 0.0315(10) 0.0218(9) -0.0016(8) 0.0011(8) -0.0095(8)

loop_
_atom_type_symbol
_atom_type_description
_atom_type_scat_dispersion_real
_atom_type_scat_dispersion_imag
_atom_type_scat_source
C C 0.0033 0.0016 'International Tables Vol C Tables 4.2.6.8 and 6.1.1.4'
H H 0.0000 0.0000 'International Tables Vol C Tables 4.2.6.8 and 6.1.1.4'
B B 0.0013 0.0007 'International Tables Vol C Tables 4.2.6.8 and 6.1.1.4'
N N 0.0061 0.0033 'International Tables Vol C Tables 4.2.6.8 and 6.1.1.4'
F F 0.0171 0.0103 'International Tables Vol C Tables 4.2.6.8 and 6.1.1.4'
O O 0.0106 0.0060 'International Tables Vol C Tables 4.2.6.8 and 6.1.1.4'

loop_
_geom_angle_atom_site_label_1
_geom_angle_atom_site_label_2
_geom_angle_atom_site_label_3
_geom_angle
_geom_angle_site_symmetry_1
_geom_angle_site_symmetry_3
_geom_angle_publ_flag
C2 C1 C9 105.5(2) . . ?
C2 C1 C13 125.4(2) . . ?
C9 C1 C13 129.1(2) . . ?
C1 C2 C3 109.1(2) . . ?
N11 C3 C2 109.2(2) . . ?
N11 C3 C14 122.8(3) . . ?
C2 C3 C14 128.0(3) . . ?
F18 B4 F17 108.5(2) . . ?
F18 B4 N12 110.8(2) . . ?
F17 B4 N12 110.0(2) . . ?
F18 B4 N11 111.2(2) . . ?
F17 B4 N11 109.3(2) . . ?
N12 B4 N11 107.1(2) . . ?
N12 C5 C6 109.0(2) . . ?
N12 C5 C15 123.4(3) . . ?
C6 C5 C15 127.6(3) . . ?
C7 C6 C5 108.8(2) . . ?
C9 C8 C10 121.6(2) . . ?
C9 C8 C19 119.1(2) . . ?
C10 C8 C19 119.3(2) . . ?
C6 C7 C10 106.0(2) . . ?
C6 C7 C16 125.2(3) . . ?
C10 C7 C16 128.8(3) . . ?
C8 C9 N11 120.0(2) . . ?
C8 C9 C1 131.8(2) . . ?
N11 C9 C1 108.1(2) . . ?
C8 C10 N12 120.0(2) . . ?
C8 C10 C7 131.8(2) . . ?
N12 C10 C7 108.1(2) . . ?
C3 N11 C9 108.1(2) . . ?
C3 N11 B4 127.0(2) . . ?
C9 N11 B4 124.6(2) . . ?
C5 N12 C10 108.1(2) . . ?
C5 N12 B4 126.8(2) . . ?
C10 N12 B4 125.1(2) . . ?
C24 C19 C20 115.4(2) . . ?
C24 C19 C8 122.6(2) . . ?
C20 C19 C8 122.0(2) . . ?
F25 C20 C21 118.6(2) . . ?
F25 C20 C19 119.2(2) . . ?
C21 C20 C19 122.2(2) . . ?
F26 C21 C20 119.5(2) . . ?
F26 C21 C22 117.6(2) . . ?
C20 C21 C22 123.0(2) . . ?
N29 C22 C23 126.3(2) . . ?
N29 C22 C21 119.1(2) . . ?
C23 C22 C21 114.4(2) . . ?
F27 C23 C24 117.9(2) . . ?
F27 C23 C22 119.8(2) . . ?
C24 C23 C22 122.2(2) . . ?
F28 C24 C23 118.0(2) . . ?
F28 C24 C19 119.2(2) . . ?
C23 C24 C19 122.8(2) . . ?
C22 N29 C30 124.6(2) . . ?
N29 C30 C31 107.3(2) . . ?
O32 C31 C30 107.4(2) . . ?

loop_
_geom_bond_atom_site_label_1
_geom_bond_atom_site_label_2
_geom_bond_distance
_geom_bond_site_symmetry_2
_geom_bond_publ_flag
C1 C2 1.382(4) . ?
C1 C9 1.435(4) . ?
C1 C13 1.495(4) . ?
C2 C3 1.396(4) . ?
C3 N11 1.352(3) . ?
C3 C14 1.492(4) . ?
B4 F18 1.381(3) . ?
B4 F17 1.414(3) . ?
B4 N12 1.539(4) . ?
B4 N11 1.540(4) . ?
C5 N12 1.348(3) . ?
C5 C6 1.403(4) . ?
C5 C15 1.491(4) . ?
C6 C7 1.377(4) . ?
C8 C9 1.392(3) . ?
C8 C10 1.396(3) . ?
C8 C19 1.491(3) . ?
C7 C10 1.429(3) . ?
C7 C16 1.495(4) . ?
C9 N11 1.398(3) . ?
C10 N12 1.396(3) . ?
C19 C24 1.381(3) . ?
C19 C20 1.383(4) . ?
C20 F25 1.348(3) . ?
C20 C21 1.371(4) . ?
C21 F26 1.350(3) . ?
C21 C22 1.401(3) . ?
C22 N29 1.373(3) . ?
C22 C23 1.390(4) . ?
C23 F27 1.352(3) . ?
C23 C24 1.380(4) . ?
C24 F28 1.344(3) . ?
N29 C30 1.470(3) . ?
C30 C31 1.512(4) . ?
C31 O32 1.424(3) . ?

loop_
_geom_hbond_atom_site_label_D
_geom_hbond_atom_site_label_H
_geom_hbond_atom_site_label_A
_geom_hbond_distance_DH
_geom_hbond_distance_HA
_geom_hbond_distance_DA
_geom_hbond_angle_DHA
_geom_hbond_site_symmetry_A
_geom_hbond_publ_flag
N29 H29 O32 0.88(3) 2.29(3) 2.736(3) 111(2) . yes
O32 H32 F17 0.80(4) 2.00(4) 2.799(3) 171(4) 4_664 yes

loop_
_geom_torsion_atom_site_label_1
_geom_torsion_atom_site_label_2
_geom_torsion_atom_site_label_3
_geom_torsion_atom_site_label_4
_geom_torsion
_geom_torsion_site_symmetry_1
_geom_torsion_site_symmetry_2
_geom_torsion_site_symmetry_3
_geom_torsion_site_symmetry_4
_geom_torsion_publ_flag
C9 C1 C2 C3 -0.3(3) . . . . ?
C13 C1 C2 C3 -179.7(3) . . . . ?
C1 C2 C3 N11 -0.2(3) . . . . ?
C1 C2 C3 C14 178.3(3) . . . . ?
N12 C5 C6 C7 -0.6(3) . . . . ?
C15 C5 C6 C7 -179.5(3) . . . . ?
C5 C6 C7 C10 0.0(3) . . . . ?
C5 C6 C7 C16 177.2(3) . . . . ?
C10 C8 C9 N11 0.6(4) . . . . ?
C19 C8 C9 N11 -179.1(2) . . . . ?
C10 C8 C9 C1 174.5(3) . . . . ?
C19 C8 C9 C1 -5.1(4) . . . . ?
C2 C1 C9 C8 -173.9(3) . . . . ?
C13 C1 C9 C8 5.5(5) . . . . ?
C2 C1 C9 N11 0.6(3) . . . . ?
C13 C1 C9 N11 180.0(3) . . . . ?
C9 C8 C10 N12 4.5(4) . . . . ?
C19 C8 C10 N12 -175.8(2) . . . . ?
C9 C8 C10 C7 -171.1(3) . . . . ?
C19 C8 C10 C7 8.6(4) . . . . ?
C6 C7 C10 C8 176.6(3) . . . . ?
C16 C7 C10 C8 -0.4(5) . . . . ?
C6 C7 C10 N12 0.6(3) . . . . ?
C16 C7 C10 N12 -176.4(3) . . . . ?
C2 C3 N11 C9 0.5(3) . . . . ?
C14 C3 N11 C9 -178.0(3) . . . . ?
C2 C3 N11 B4 -172.8(2) . . . . ?
C14 C3 N11 B4 8.7(4) . . . . ?
C8 C9 N11 C3 174.6(2) . . . . ?
C1 C9 N11 C3 -0.7(3) . . . . ?
C8 C9 N11 B4 -11.9(4) . . . . ?
C1 C9 N11 B4 172.8(2) . . . . ?
F18 B4 N11 C3 -51.0(3) . . . . ?
F17 B4 N11 C3 68.7(3) . . . . ?
N12 B4 N11 C3 -172.2(2) . . . . ?
F18 B4 N11 C9 136.7(2) . . . . ?
F17 B4 N11 C9 -103.6(3) . . . . ?
N12 B4 N11 C9 15.5(3) . . . . ?
C6 C5 N12 C10 1.0(3) . . . . ?
C15 C5 N12 C10 179.9(2) . . . . ?
C6 C5 N12 B4 -178.0(2) . . . . ?
C15 C5 N12 B4 1.0(4) . . . . ?
C8 C10 N12 C5 -177.5(2) . . . . ?
C7 C10 N12 C5 -1.0(3) . . . . ?
C8 C10 N12 B4 1.5(4) . . . . ?
C7 C10 N12 B4 178.0(2) . . . . ?
F18 B4 N12 C5 47.1(4) . . . . ?
F17 B4 N12 C5 -72.9(3) . . . . ?
N11 B4 N12 C5 168.5(2) . . . . ?
F18 B4 N12 C10 -131.7(3) . . . . ?
F17 B4 N12 C10 108.3(3) . . . . ?
N11 B4 N12 C10 -10.3(3) . . . . ?
C9 C8 C19 C24 89.8(3) . . . . ?
C10 C8 C19 C24 -89.9(3) . . . . ?
C9 C8 C19 C20 -89.8(3) . . . . ?
C10 C8 C19 C20 90.5(3) . . . . ?
C24 C19 C20 F25 -179.6(2) . . . . ?
C8 C19 C20 F25 0.0(4) . . . . ?
C24 C19 C20 C21 0.3(4) . . . . ?
C8 C19 C20 C21 179.9(2) . . . . ?
F25 C20 C21 F26 1.3(4) . . . . ?
C19 C20 C21 F26 -178.6(2) . . . . ?
F25 C20 C21 C22 -178.9(2) . . . . ?
C19 C20 C21 C22 1.3(4) . . . . ?
F26 C21 C22 N29 1.5(3) . . . . ?
C20 C21 C22 N29 -178.4(2) . . . . ?
F26 C21 C22 C23 177.4(2) . . . . ?
C20 C21 C22 C23 -2.4(4) . . . . ?
N29 C22 C23 F27 0.0(4) . . . . ?
C21 C22 C23 F27 -175.6(2) . . . . ?
N29 C22 C23 C24 177.9(2) . . . . ?
C21 C22 C23 C24 2.3(4) . . . . ?
F27 C23 C24 F28 -2.6(3) . . . . ?
C22 C23 C24 F28 179.6(2) . . . . ?
F27 C23 C24 C19 177.0(2) . . . . ?
C22 C23 C24 C19 -0.9(4) . . . . ?
C20 C19 C24 F28 179.1(2) . . . . ?
C8 C19 C24 F28 -0.5(4) . . . . ?
C20 C19 C24 C23 -0.4(4) . . . . ?
C8 C19 C24 C23 180.0(2) . . . . ?
C23 C22 N29 C30 26.5(4) . . . . ?
C21 C22 N29 C30 -158.1(2) . . . . ?
C22 N29 C30 C31 173.5(2) . . . . ?
N29 C30 C31 O32 -59.0(3) . . . . ?
